data_1529747
loop_
_publ_author_name
'Cava, R.J.'
'Roth, R.S.'
'Santoro, A.'
'Zahurak, S.M.'
'Murphy, D.W.'

_publ_section_title
;
 Structural aspects of lithium insertion in oxides: Lix Re O3 and Li2 Fe
 V3 O8
;
_journal_name_full 'Solid State Ionics'
_journal_page_first 323
_journal_page_last 326
_journal_volume 5
_journal_year 1981
_chemical_formula_sum 'Li2 O3 Re'
_chemical_name_systematic 'Li2 (Re O3)'
_space_group_IT_number 161
_symmetry_space_group_name_Hall 'R 3 -2"c'
_symmetry_space_group_name_H-M 'R 3 c :H'
_cell_angle_alpha 90
_cell_angle_beta 90
_cell_angle_gamma 120
_cell_formula_units_Z 6
_cell_length_a 4.9711
_cell_length_b 4.9711
_cell_length_c 14.788
_cell_volume 316.479
_citation_journal_id_ASTM SSIOD3
_cod_data_source_file Cava_SSIOD3_1981_681.cif
_cod_data_source_block Li2O3Re1
_cod_original_cell_volume 316.4791
_cod_original_formula_sum 'Li2 O3 Re1'
_cod_database_code 1529747

loop_
_symmetry_equiv_pos_as_xyz
x,y,z
-y,x-y,z
-x+y,-x,z
-y,-x,z+1/2
x,x-y,z+1/2
-x+y,y,z+1/2
x+2/3,y+1/3,z+1/3
-y+2/3,x-y+1/3,z+1/3
-x+y+2/3,-x+1/3,z+1/3
-y+2/3,-x+1/3,z+5/6
x+2/3,x-y+1/3,z+5/6
-x+y+2/3,y+1/3,z+5/6
x+1/3,y+2/3,z+2/3
-y+1/3,x-y+2/3,z+2/3
-x+y+1/3,-x+2/3,z+2/3
-y+1/3,-x+2/3,z+7/6
x+1/3,x-y+2/3,z+7/6
-x+y+1/3,y+2/3,z+7/6

loop_
_atom_site_label
_atom_site_type_symbol
_atom_site_fract_x
_atom_site_fract_y
_atom_site_fract_z
_atom_site_occupancy
_atom_site_U_iso_or_equiv
Re1 Re+4 0 0 0 1 0.0
Li1 Li+1 0 0 0.312 1 0.0
Li2 Li+1 0 0 0.169 1 0.0
O1 O-2 -0.358 -0.008 0.2551 1 0.0
